data_7215125
loop_
_publ_author_name
'Mor\'e, Ren\'e'
'Scholz, Mirko'
'Busse, Gehard'
'Busse, Lennart'
'Paulmann, Carsten'
'Tolkiehn, Martin'
'Techert, Simone'

_publ_section_title
;
 Hydrogen bond dynamics in crystalline \b-9-anthracene carboxylic acid--a
 combined crystallographic and spectroscopic study.
;
_journal_issue 29
_journal_name_full 'Physical chemistry chemical physics : PCCP'
_journal_page_first 10187
_journal_page_last 10195
_journal_paper_doi 10.1039/c2cp40216e
_journal_volume 14
_journal_year 2012
_chemical_formula_moiety 'C15 H10 O2'
_chemical_formula_sum 'C15 H10 O2'
_chemical_formula_weight 222.23
_chemical_name_systematic
;
?
;
_space_group_IT_number 14
_symmetry_cell_setting monoclinic
_symmetry_space_group_name_Hall '-P 2yn'
_symmetry_space_group_name_H-M 'P 1 21/n 1'
_atom_sites_solution_hydrogens geom
_atom_sites_solution_primary direct
_atom_sites_solution_secondary difmap
_audit_creation_method SHELXL-97
_cell_angle_alpha 90.00
_cell_angle_beta 90.51(3)
_cell_angle_gamma 90.00
_cell_formula_units_Z 4
_cell_length_a 3.8100(8)
_cell_length_b 9.2900(19)
_cell_length_c 28.770(6)
_cell_measurement_reflns_used 2150
_cell_measurement_temperature 50(2)
_cell_measurement_theta_max 28.47
_cell_measurement_theta_min 2.45
_cell_volume 1018.3(4)
_computing_cell_refinement XDS
_computing_data_collection Online
_computing_data_reduction XDS
_computing_molecular_graphics 'XP and MERCURY'
_computing_publication_material SHELXTL
_computing_structure_refinement SHELXTL
_computing_structure_solution 'SHELXTL (Sheldrick, 2008)'
_diffrn_ambient_temperature 50(2)
_diffrn_measured_fraction_theta_full 0.889
_diffrn_measured_fraction_theta_max 0.889
_diffrn_measurement_device_type 'non-commercial mar CCD'
_diffrn_measurement_method '\f and \w scans'
_diffrn_radiation_monochromator graphite
_diffrn_radiation_source 'fine-focus sealed tube'
_diffrn_radiation_type Synchrotron
_diffrn_radiation_wavelength 0.60000
_diffrn_reflns_av_R_equivalents 0.0716
_diffrn_reflns_av_sigmaI/netI 0.0728
_diffrn_reflns_limit_h_max 5
_diffrn_reflns_limit_h_min -5
_diffrn_reflns_limit_k_max 13
_diffrn_reflns_limit_k_min -13
_diffrn_reflns_limit_l_max 41
_diffrn_reflns_limit_l_min -41
_diffrn_reflns_number 10118
_diffrn_reflns_theta_full 26.02
_diffrn_reflns_theta_max 26.02
_diffrn_reflns_theta_min 1.20
_exptl_absorpt_coefficient_mu 0.096
_exptl_absorpt_correction_type multi-scan
_exptl_absorpt_process_details 'SADABS (Bruker, 1995)'
_exptl_crystal_colour pale-yellow
_exptl_crystal_density_diffrn 1.450
_exptl_crystal_density_method 'not measured'
_exptl_crystal_description plate
_exptl_crystal_F_000 464
_exptl_crystal_size_max 0.20
_exptl_crystal_size_mid 0.05
_exptl_crystal_size_min 0.01
_refine_diff_density_max 0.461
_refine_diff_density_min -0.478
_refine_diff_density_rms 0.115
_refine_ls_extinction_method none
_refine_ls_goodness_of_fit_ref 1.105
_refine_ls_hydrogen_treatment mixed
_refine_ls_matrix_type full
_refine_ls_number_parameters 158
_refine_ls_number_reflns 2979
_refine_ls_number_restraints 0
_refine_ls_restrained_S_all 1.105
_refine_ls_R_factor_all 0.0717
_refine_ls_R_factor_gt 0.0636
_refine_ls_shift/su_max 0.000
_refine_ls_shift/su_mean 0.000
_refine_ls_structure_factor_coef Fsqd
_refine_ls_weighting_details 'calc w=1/[\s^2^(Fo^2^)+(0.1501P)^2^+0.0955P] where P=(Fo^2^+2Fc^2^)/3'
_refine_ls_weighting_scheme calc
_refine_ls_wR_factor_gt 0.2052
_refine_ls_wR_factor_ref 0.2158
_reflns_number_gt 2498
_reflns_number_total 2979
_reflns_threshold_expression I>2\s(I)
_cod_data_source_file c2cp40216e.txt
_cod_data_source_block 9ac_50k_x09
_cod_original_sg_symbol_H-M 'P 21/n'
_cod_database_code 7215125

loop_
_symmetry_equiv_pos_as_xyz
'x, y, z'
'-x+1/2, y+1/2, -z+1/2'
'-x, -y, -z'
'x-1/2, -y-1/2, z-1/2'

loop_
_atom_site_label
_atom_site_type_symbol
_atom_site_fract_x
_atom_site_fract_y
_atom_site_fract_z
_atom_site_U_iso_or_equiv
_atom_site_adp_type
_atom_site_occupancy
_atom_site_symmetry_multiplicity
_atom_site_calc_flag
_atom_site_refinement_flags
C9 C 0.3687(4) 0.30091(14) 0.09790(4) 0.0105(3) Uani 1 1 d .
O2 O 0.2719(3) 0.33943(10) 0.01787(3) 0.0125(3) Uani 1 1 d .
C13 C 0.3795(3) 0.06536(14) 0.13621(5) 0.0109(3) Uani 1 1 d .
O1 O 0.5902(3) 0.50400(10) 0.05618(3) 0.0131(3) Uani 1 1 d .
C12 C 0.2243(3) 0.36496(14) 0.13798(4) 0.0106(3) Uani 1 1 d .
C5 C -0.0043(4) 0.33596(15) 0.21761(5) 0.0132(3) Uani 1 1 d .
H5A H -0.0546 0.2763 0.2435 0.016 Uiso 1 1 calc R
C1 C 0.6258(4) 0.08592(14) 0.05806(5) 0.0119(3) Uani 1 1 d .
H1A H 0.6842 0.1419 0.0316 0.014 Uiso 1 1 calc R
C10 C 0.2238(4) 0.12748(14) 0.17493(5) 0.0118(3) Uani 1 1 d .
H10A H 0.1665 0.0680 0.2006 0.014 Uiso 1 1 calc R
C14 C 0.1494(3) 0.27408(14) 0.17714(4) 0.0112(3) Uani 1 1 d .
C11 C 0.4551(4) 0.15350(14) 0.09656(4) 0.0104(3) Uani 1 1 d .
C8 C 0.1404(4) 0.51439(14) 0.14157(5) 0.0121(3) Uani 1 1 d .
H8A H 0.1870 0.5767 0.1162 0.014 Uiso 1 1 calc R
C4 C 0.4647(4) -0.08430(15) 0.13533(5) 0.0130(3) Uani 1 1 d .
H4A H 0.4107 -0.1428 0.1614 0.016 Uiso 1 1 calc R
C2 C 0.7057(4) -0.05710(15) 0.05871(5) 0.0133(3) Uani 1 1 d .
H2A H 0.8188 -0.0992 0.0327 0.016 Uiso 1 1 calc R
C6 C -0.0796(4) 0.47904(15) 0.21960(5) 0.0136(3) Uani 1 1 d .
H6A H -0.1814 0.5188 0.2468 0.016 Uiso 1 1 calc R
C7 C -0.0056(4) 0.56881(15) 0.18090(5) 0.0130(3) Uani 1 1 d .
H7A H -0.0589 0.6686 0.1825 0.016 Uiso 1 1 calc R
C15 C 0.4234(3) 0.39139(14) 0.05573(4) 0.0107(3) Uani 1 1 d .
C3 C 0.6221(4) -0.14432(14) 0.09775(5) 0.0137(3) Uani 1 1 d .
H3A H 0.6761 -0.2442 0.0976 0.016 Uiso 1 1 calc R
H9 H 0.333(6) 0.396(3) -0.0065(9) 0.034(6) Uiso 1 1 d .

loop_
_atom_site_aniso_label
_atom_site_aniso_U_11
_atom_site_aniso_U_22
_atom_site_aniso_U_33
_atom_site_aniso_U_23
_atom_site_aniso_U_13
_atom_site_aniso_U_12
C9 0.0181(7) 0.0055(6) 0.0079(6) 0.0005(4) -0.0091(4) -0.0010(4)
O2 0.0223(5) 0.0070(5) 0.0079(5) 0.0003(3) -0.0102(3) -0.0027(3)
C13 0.0165(6) 0.0055(6) 0.0106(6) 0.0000(4) -0.0098(4) -0.0005(4)
O1 0.0229(6) 0.0065(5) 0.0097(5) 0.0006(3) -0.0095(4) -0.0027(3)
C12 0.0173(7) 0.0072(6) 0.0073(6) -0.0002(4) -0.0091(4) -0.0008(4)
C5 0.0195(7) 0.0110(7) 0.0089(6) 0.0001(4) -0.0082(4) -0.0011(4)
C1 0.0185(6) 0.0075(6) 0.0095(6) -0.0007(4) -0.0091(4) -0.0001(4)
C10 0.0187(6) 0.0074(6) 0.0092(6) 0.0013(4) -0.0098(4) -0.0007(4)
C14 0.0171(6) 0.0078(6) 0.0085(6) -0.0004(4) -0.0088(4) -0.0005(4)
C11 0.0173(6) 0.0055(6) 0.0082(6) -0.0010(4) -0.0097(4) -0.0002(4)
C8 0.0195(6) 0.0062(6) 0.0103(6) -0.0005(4) -0.0097(4) -0.0010(4)
C4 0.0203(7) 0.0059(6) 0.0126(6) 0.0017(4) -0.0107(5) -0.0008(4)
C2 0.0197(6) 0.0078(6) 0.0122(6) -0.0026(4) -0.0099(4) 0.0000(4)
C6 0.0195(6) 0.0105(6) 0.0106(6) -0.0029(4) -0.0083(4) 0.0001(4)
C7 0.0196(6) 0.0069(6) 0.0123(6) -0.0017(4) -0.0092(5) 0.0008(4)
C15 0.0174(6) 0.0051(6) 0.0094(6) 0.0000(4) -0.0084(4) 0.0013(4)
C3 0.0196(7) 0.0058(6) 0.0155(6) -0.0006(4) -0.0110(5) 0.0006(4)

loop_
_atom_type_symbol
_atom_type_description
_atom_type_scat_dispersion_real
_atom_type_scat_dispersion_imag
_atom_type_scat_source
C C 0.0033 0.0016 'International Tables Vol C Tables 4.2.6.8 and 6.1.1.4'
H H 0.0000 0.0000 'International Tables Vol C Tables 4.2.6.8 and 6.1.1.4'
O O 0.0106 0.0060 'International Tables Vol C Tables 4.2.6.8 and 6.1.1.4'

loop_
_geom_angle_atom_site_label_1
_geom_angle_atom_site_label_2
_geom_angle_atom_site_label_3
_geom_angle
C11 C9 C12 121.61(12)
C11 C9 C15 119.40(11)
C12 C9 C15 118.98(12)
C15 O2 H9 108.5(17)
C10 C13 C4 121.10(12)
C10 C13 C11 119.30(12)
C4 C13 C11 119.60(12)
C9 C12 C8 123.85(12)
C9 C12 C14 118.25(12)
C8 C12 C14 117.89(12)
C6 C5 C14 121.03(13)
C6 C5 H5A 119.5
C14 C5 H5A 119.5
C2 C1 C11 121.25(12)
C2 C1 H1A 119.4
C11 C1 H1A 119.4
C13 C10 C14 122.03(12)
C13 C10 H10A 119.0
C14 C10 H10A 119.0
C10 C14 C5 121.05(12)
C10 C14 C12 119.76(12)
C5 C14 C12 119.19(12)
C9 C11 C1 123.65(12)
C9 C11 C13 118.95(12)
C1 C11 C13 117.37(12)
C7 C8 C12 120.92(12)
C7 C8 H8A 119.5
C12 C8 H8A 119.5
C3 C4 C13 121.00(12)
C3 C4 H4A 119.5
C13 C4 H4A 119.5
C1 C2 C3 120.95(13)
C1 C2 H2A 119.5
C3 C2 H2A 119.5
C5 C6 C7 119.76(13)
C5 C6 H6A 120.1
C7 C6 H6A 120.1
C8 C7 C6 121.21(12)
C8 C7 H7A 119.4
C6 C7 H7A 119.4
O1 C15 O2 122.99(12)
O1 C15 C9 123.31(11)
O2 C15 C9 113.69(11)
C4 C3 C2 119.80(12)
C4 C3 H3A 120.1
C2 C3 H3A 120.1

loop_
_geom_bond_atom_site_label_1
_geom_bond_atom_site_label_2
_geom_bond_distance
C9 C11 1.4091(18)
C9 C12 1.4136(18)
C9 C15 1.4920(18)
O2 C15 1.3196(16)
O2 H9 0.91(3)
C13 C10 1.3920(19)
C13 C4 1.4280(19)
C13 C11 1.4354(18)
O1 C15 1.2242(16)
C12 C8 1.4284(18)
C12 C14 1.4383(18)
C5 C6 1.3612(19)
C5 C14 1.4285(19)
C5 H5A 0.9500
C1 C2 1.3633(19)
C1 C11 1.4341(19)
C1 H1A 0.9500
C10 C14 1.3927(18)
C10 H10A 0.9500
C8 C7 1.3625(19)
C8 H8A 0.9500
C4 C3 1.361(2)
C4 H4A 0.9500
C2 C3 1.423(2)
C2 H2A 0.9500
C6 C7 1.421(2)
C6 H6A 0.9500
C7 H7A 0.9500
C3 H3A 0.9500

loop_
_geom_torsion_atom_site_label_1
_geom_torsion_atom_site_label_2
_geom_torsion_atom_site_label_3
_geom_torsion_atom_site_label_4
_geom_torsion
C11 C9 C12 C8 178.34(12)
C15 C9 C12 C8 -3.0(2)
C11 C9 C12 C14 -3.2(2)
C15 C9 C12 C14 175.52(11)
C4 C13 C10 C14 177.79(12)
C11 C13 C10 C14 -2.2(2)
C13 C10 C14 C5 -178.76(12)
C13 C10 C14 C12 1.9(2)
C6 C5 C14 C10 -179.45(13)
C6 C5 C14 C12 -0.1(2)
C9 C12 C14 C10 0.79(19)
C8 C12 C14 C10 179.37(12)
C9 C12 C14 C5 -178.55(11)
C8 C12 C14 C5 0.02(19)
C12 C9 C11 C1 -175.21(12)
C15 C9 C11 C1 6.1(2)
C12 C9 C11 C13 2.9(2)
C15 C9 C11 C13 -175.83(11)
C2 C1 C11 C9 179.54(12)
C2 C1 C11 C13 1.4(2)
C10 C13 C11 C9 -0.1(2)
C4 C13 C11 C9 179.83(11)
C10 C13 C11 C1 178.06(11)
C4 C13 C11 C1 -1.97(19)
C9 C12 C8 C7 178.55(12)
C14 C12 C8 C7 0.1(2)
C10 C13 C4 C3 -178.92(12)
C11 C13 C4 C3 1.1(2)
C11 C1 C2 C3 0.0(2)
C14 C5 C6 C7 0.1(2)
C12 C8 C7 C6 -0.1(2)
C5 C6 C7 C8 0.0(2)
C11 C9 C15 O1 -127.15(14)
C12 C9 C15 O1 54.12(19)
C11 C9 C15 O2 53.49(17)
C12 C9 C15 O2 -125.24(13)
C13 C4 C3 C2 0.4(2)
C1 C2 C3 C4 -1.0(2)
